data_7017010
loop_
_publ_author_name
'Tong, Lok H.'
'Pengo, Paolo'
'Clegg, William'
'Lowe, John P.'
'Raithby, Paul R.'
'Sanders, Jeremy K. M.'
'Pascu, Sofia I.'

_publ_section_title
;
 Complexes of aryl-substituted porphyrins and naphthalenediimide (NDI):
 investigations by synchrotron X-ray diffraction and NMR spectroscopy.
;
_journal_issue 41
_journal_name_full 'Dalton transactions (Cambridge, England : 2003)'
_journal_page_first 10833
_journal_page_last 10842
_journal_paper_doi 10.1039/c1dt10880h
_journal_volume 40
_journal_year 2011
_chemical_formula_moiety '2(C60 H76 N4 Zn), C26 H30 N2 O4, C H2 Cl2'
_chemical_formula_sum 'C147 H184 Cl2 N10 O4 Zn2'
_chemical_formula_weight 2356.72
_space_group_IT_number 2
_symmetry_cell_setting triclinic
_symmetry_space_group_name_Hall '-P 1'
_symmetry_space_group_name_H-M 'P -1'
_atom_sites_solution_hydrogens geom
_atom_sites_solution_primary direct
_audit_creation_date 05-12-19
_audit_creation_method CRYSTALS_ver_12.82
_cell_angle_alpha 112.529(2)
_cell_angle_beta 96.328(2)
_cell_angle_gamma 104.184(2)
_cell_formula_units_Z 1
_cell_length_a 13.629(2)
_cell_length_b 16.504(3)
_cell_length_c 16.554(3)
_cell_measurement_reflns_used 6484
_cell_measurement_temperature 120(2)
_cell_measurement_theta_max 28.47
_cell_measurement_theta_min 2.23
_cell_volume 3246.8(10)
_computing_cell_refinement 'Bruker SAINT'
_computing_data_collection 'Bruker APEX2'
_computing_data_reduction 'Bruker SAINT'
_computing_molecular_graphics 'CAMERON (Watkin et al., 1996)'
_computing_publication_material 'CRYSTALS (Betteridge et al., 2003)'
_computing_structure_refinement 'CRYSTALS (Betteridge et al., 2003)'
_diffrn_ambient_temperature 120(2)
_diffrn_measured_fraction_theta_full 0.995
_diffrn_measured_fraction_theta_max 0.990
_diffrn_measurement_device_type 'Bruker SMART APEX2 CCD diffractometer'
_diffrn_measurement_method 'fine-slice \w scans'
_diffrn_radiation_monochromator 'silicon 111'
_diffrn_radiation_source 'Daresbury SRS station 9.8'
_diffrn_radiation_type synchrotron
_diffrn_radiation_wavelength 0.6709
_diffrn_reflns_av_R_equivalents 0.033
_diffrn_reflns_limit_h_max 16
_diffrn_reflns_limit_h_min -16
_diffrn_reflns_limit_k_max 19
_diffrn_reflns_limit_k_min -19
_diffrn_reflns_limit_l_max 19
_diffrn_reflns_limit_l_min -19
_diffrn_reflns_number 24110
_diffrn_reflns_theta_full 21.653
_diffrn_reflns_theta_max 23.536
_diffrn_reflns_theta_min 2.236
_diffrn_standards_decay_% 5
_diffrn_standards_number 0
_exptl_absorpt_coefficient_mu 0.468
_exptl_absorpt_correction_type multi-scan
_exptl_absorpt_process_details 'Bruker SADABS'
_exptl_crystal_colour red
_exptl_crystal_density_diffrn 1.205
_exptl_crystal_description lath
_exptl_crystal_F_000 1262
_exptl_crystal_size_max 0.20
_exptl_crystal_size_mid 0.05
_exptl_crystal_size_min 0.01
_refine_diff_density_max 1.13
_refine_diff_density_min -0.80
_refine_ls_extinction_method None
_refine_ls_goodness_of_fit_ref 1.1489
_refine_ls_hydrogen_treatment noref
_refine_ls_matrix_type full
_refine_ls_number_parameters 742
_refine_ls_number_reflns 6579
_refine_ls_number_restraints 5
_refine_ls_R_factor_all 0.1045
_refine_ls_R_factor_gt 0.0615
_refine_ls_shift/su_max 0.042750
_refine_ls_structure_factor_coef F
_refine_ls_weighting_details
;
Method, part 1, Chebychev polynomial, (Watkin, 1994, Prince, 1982)
[weight] = 1.0/[A~0~*T~0~(x)+A~1~*T~1~(x) ... +A~n-1~]*T~n-1~(x)]
where A~i~ are the Chebychev coefficients listed below and x= Fcalc/Fmax
Method = Robust Weighting (Prince, 1982)
W = [weight] * [1-(deltaF/6*sigmaF)^2^]^2^
A~i~ are:
0.975 1.00 0.674
;
_refine_ls_weighting_scheme calc
_refine_ls_wR_factor_all 0.0774
_refine_ls_wR_factor_gt 0.0621
_refine_ls_wR_factor_ref 0.0621
_reflns_limit_h_max 16
_reflns_limit_h_min -16
_reflns_limit_k_max 18
_reflns_limit_k_min -19
_reflns_limit_l_max 19
_reflns_limit_l_min 0
_reflns_number_gt 6579
_reflns_number_total 11363
_reflns_threshold_expression I>3.00u(I)
_oxford_diffrn_Wilson_B_factor 0.00
_oxford_diffrn_Wilson_scale 0.00
_oxford_refine_ls_scale 0.1476(3)
_cod_data_source_file c1dt10880h.txt
_cod_data_source_block san0006
_cod_depositor_comments
;
The following automatic conversions were performed:

'_symmetry_cell_setting' value 'Triclinic' changed to 'triclinic'
according to /home/saulius/struct/CIF-dictionaries/cif_core.dic
dictionary named 'cif_core.dic' version 2.4.1 from 2010-06-29.

Automatic conversion script
Id: cif_fix_values 1715 2011-07-08 13:25:40Z adriana 
;
_cod_original_sg_symbol_H-M 'P -1 '
_cod_database_code 7017010

loop_
_symmetry_equiv_pos_as_xyz
x,y,z
-x,-y,-z

loop_
_atom_site_label
_atom_site_type_symbol
_atom_site_fract_x
_atom_site_fract_y
_atom_site_fract_z
_atom_site_U_iso_or_equiv
_atom_site_occupancy
_atom_site_adp_type
_atom_site_refinement_flags_posn
_atom_site_refinement_flags_adp
Zn1 Zn 0.17236(4) 0.00633(3) 0.04648(4) 0.0311 1.0000 Uani . .
N1 N 0.1054(2) 0.0814(2) -0.0015(2) 0.0336 1.0000 Uani . .
N2 N 0.1903(2) -0.0610(2) -0.0811(2) 0.0331 1.0000 Uani . .
N3 N 0.2515(2) -0.0619(2) 0.0957(2) 0.0324 1.0000 Uani . .
N4 N 0.1693(2) 0.0833(2) 0.1759(2) 0.0329 1.0000 Uani . .
N5 N 0.3903(2) 0.1763(2) 0.0969(3) 0.0430 1.0000 Uani . .
C1 C 0.0933(3) 0.0820(3) -0.0846(3) 0.0335 1.0000 Uani . .
C2 C 0.0430(3) 0.1502(3) -0.0851(3) 0.0379 1.0000 Uani . .
C3 C 0.0250(3) 0.1894(3) -0.0025(3) 0.0342 1.0000 Uani . .
C4 C 0.0649(3) 0.1472(3) 0.0502(3) 0.0324 1.0000 Uani . .
C5 C 0.0713(3) 0.1770(3) 0.1416(3) 0.0362 1.0000 Uani . .
C6 C 0.1223(3) 0.1505(2) 0.2001(3) 0.0346 1.0000 Uani . .
C7 C 0.1396(3) 0.1965(3) 0.2960(3) 0.0380 1.0000 Uani . .
C8 C 0.1980(3) 0.1569(3) 0.3314(3) 0.0380 1.0000 Uani . .
C9 C 0.2143(3) 0.0832(3) 0.2538(3) 0.0360 1.0000 Uani . .
C10 C 0.2662(3) 0.0199(3) 0.2582(3) 0.0355 1.0000 Uani . .
C11 C 0.2824(3) -0.0490(3) 0.1833(3) 0.0333 1.0000 Uani . .
C12 C 0.3349(3) -0.1171(3) 0.1839(3) 0.0353 1.0000 Uani . .
C13 C 0.3313(3) -0.1696(3) 0.0966(3) 0.0350 1.0000 Uani . .
C14 C 0.2810(3) -0.1343(2) 0.0421(3) 0.0344 1.0000 Uani . .
C15 C 0.2701(3) -0.1660(2) -0.0493(3) 0.0327 1.0000 Uani . .
C16 C 0.2294(3) -0.1338(2) -0.1070(3) 0.0318 1.0000 Uani . .
C17 C 0.2279(3) -0.1684(3) -0.2008(3) 0.0363 1.0000 Uani . .
C18 C 0.1892(3) -0.1150(3) -0.2332(3) 0.0415 1.0000 Uani . .
C19 C 0.1659(3) -0.0468(3) -0.1563(3) 0.0348 1.0000 Uani . .
C20 C 0.1256(3) 0.0248(3) -0.1565(3) 0.0377 1.0000 Uani . .
C21 C 0.1238(3) 0.0445(3) -0.2374(3) 0.0375 1.0000 Uani . .
C22 C 0.2103(3) 0.1069(3) -0.2401(3) 0.0437 1.0000 Uani . .
C23 C 0.2120(4) 0.1300(3) -0.3129(3) 0.0518 1.0000 Uani . .
C24 C 0.1257(4) 0.0908(3) -0.3820(3) 0.0551 1.0000 Uani . .
C25 C 0.0388(4) 0.0289(3) -0.3804(3) 0.0531 1.0000 Uani . .
C26 C 0.0369(3) 0.0055(3) -0.3085(3) 0.0480 1.0000 Uani . .
C27 C 0.3071(3) 0.0273(3) 0.3486(3) 0.0368 1.0000 Uani . .
C28 C 0.4074(3) 0.0832(3) 0.3977(3) 0.0480 1.0000 Uani . .
C29 C 0.4431(4) 0.0892(4) 0.4811(4) 0.0624 1.0000 Uani . .
C30 C 0.3802(4) 0.0410(4) 0.5187(3) 0.0630 1.0000 Uani . .
C31 C 0.2809(4) -0.0153(3) 0.4712(3) 0.0555 1.0000 Uani . .
C32 C 0.2441(3) -0.0220(3) 0.3859(3) 0.0419 1.0000 Uani . .
C33 C 0.2335(4) 0.1864(3) 0.4291(3) 0.0544 1.0000 Uani . .
C34 C 0.3883(4) -0.1269(3) 0.2615(3) 0.0486 1.0000 Uani . .
C35 C 0.1732(4) -0.1290(3) -0.3292(3) 0.0541 1.0000 Uani . .
C36 C 0.0134(4) 0.1786(4) -0.1584(3) 0.0576 1.0000 Uani . .
C37 C -0.0186(3) 0.2680(3) 0.0343(3) 0.0360 1.0000 Uani . .
C38 C 0.0655(3) 0.3614(3) 0.0779(3) 0.0390 1.0000 Uani . .
C39 C 0.0229(3) 0.4421(3) 0.1100(3) 0.0426 1.0000 Uani . .
C40 C 0.1050(3) 0.5353(3) 0.1618(3) 0.0453 1.0000 Uani . .
C41 C 0.0636(4) 0.6168(3) 0.1895(4) 0.0555 1.0000 Uani . .
C42 C 0.1454(4) 0.7087(3) 0.2453(4) 0.0599 1.0000 Uani . .
C43 C 0.1036(3) 0.2780(3) 0.3448(3) 0.0414 1.0000 Uani . .
C44 C 0.1820(3) 0.3695(3) 0.3597(3) 0.0435 1.0000 Uani . .
C45 C 0.1452(4) 0.4534(3) 0.3987(3) 0.0467 1.0000 Uani . .
C46 C 0.2282(4) 0.5420(3) 0.4187(3) 0.0522 1.0000 Uani . .
C47 C 0.1939(4) 0.6289(3) 0.4538(4) 0.0602 1.0000 Uani . .
C48 C 0.2818(5) 0.7164(4) 0.4748(4) 0.0726 1.0000 Uani . .
C49 C 0.2613(3) -0.2509(3) -0.2516(3) 0.0422 1.0000 Uani . .
C50 C 0.1771(3) -0.3426(3) -0.2767(3) 0.0427 1.0000 Uani . .
C51 C 0.2164(4) -0.4254(3) -0.3130(3) 0.0473 1.0000 Uani . .
C52 C 0.1319(5) -0.5164(3) -0.3399(4) 0.0615 1.0000 Uani . .
C53 C 0.1686(6) -0.6007(4) -0.3724(4) 0.0742 1.0000 Uani . .
C54 C 0.0815(7) -0.6902(4) -0.3989(5) 0.1097 1.0000 Uani . .
C55 C 0.3729(3) -0.2503(3) 0.0587(3) 0.0384 1.0000 Uani . .
C56 C 0.2869(3) -0.3437(3) 0.0160(3) 0.0430 1.0000 Uani . .
C57 C 0.3270(3) -0.4245(3) -0.0266(3) 0.0451 1.0000 Uani . .
C58 C 0.2394(4) -0.5163(3) -0.0763(4) 0.0587 1.0000 Uani . .
C59 C 0.2747(4) -0.6008(3) -0.1233(4) 0.0598 1.0000 Uani . .
C60 C 0.3377(6) -0.6234(4) -0.0606(5) 0.0867 1.0000 Uani . .
C61 C 0.3880(3) 0.1459(3) 0.0056(3) 0.0400 1.0000 Uani . .
C62 C 0.4322(3) 0.0702(3) -0.0355(3) 0.0364 1.0000 Uani . .
C63 C 0.4780(3) 0.0360(3) 0.0200(3) 0.0319 1.0000 Uani . .
C64 C 0.4835(3) 0.0710(3) 0.1119(3) 0.0374 1.0000 Uani . .
C65 C 0.4404(3) 0.1481(3) 0.1550(3) 0.0410 1.0000 Uani . .
C66 C 0.4285(3) 0.0343(3) -0.1253(3) 0.0399 1.0000 Uani . .
C67 C 0.5302(3) 0.0376(3) 0.1669(3) 0.0405 1.0000 Uani . .
C68 C 0.3498(3) 0.2543(3) 0.1376(3) 0.0474 1.0000 Uani . .
C69 C 0.4328(3) 0.3462(3) 0.1613(4) 0.0529 1.0000 Uani . .
C70 C 0.3925(3) 0.4282(3) 0.2020(4) 0.0573 1.0000 Uani . .
C71 C 0.4731(4) 0.5189(3) 0.2215(4) 0.0547 1.0000 Uani . .
C72 C 0.4388(4) 0.6037(3) 0.2649(4) 0.0636 1.0000 Uani . .
C73 C 0.5239(4) 0.6934(3) 0.2889(4) 0.0647 1.0000 Uani . .
O1 O 0.4484(2) 0.1848(2) 0.2355(2) 0.0527 1.0000 Uani . .
O2 O 0.3530(2) 0.1821(2) -0.0372(2) 0.0491 1.0000 Uani . .
C74 C 0.4726(16) 0.3526(7) 0.4193(8) 0.166(2) 0.5000 Uiso D U
Cl1 Cl 0.4611(5) 0.3778(5) 0.5188(5) 0.1659(19) 0.5000 Uiso D U
Cl2 Cl 0.5427(5) 0.4234(5) 0.3925(5) 0.173(2) 0.5000 Uiso D U
H51 H 0.0348 0.2231 0.1688 0.0441 1.0000 Uiso . .
H151 H 0.2950 -0.2201 -0.0783 0.0372 1.0000 Uiso . .
H221 H 0.2728 0.1361 -0.1890 0.0517 1.0000 Uiso . .
H231 H 0.2756 0.1746 -0.3146 0.0625 1.0000 Uiso . .
H241 H 0.1260 0.1075 -0.4340 0.0687 1.0000 Uiso . .
H251 H -0.0236 0.0004 -0.4315 0.0613 1.0000 Uiso . .
H261 H -0.0269 -0.0395 -0.3076 0.0544 1.0000 Uiso . .
H281 H 0.4537 0.1190 0.3719 0.0534 1.0000 Uiso . .
H291 H 0.5154 0.1290 0.5153 0.0709 1.0000 Uiso . .
H301 H 0.4068 0.0470 0.5801 0.0758 1.0000 Uiso . .
H311 H 0.2355 -0.0511 0.4977 0.0702 1.0000 Uiso . .
H321 H 0.1721 -0.0626 0.3513 0.0519 1.0000 Uiso . .
H331 H 0.2751 0.1475 0.4391 0.0725 1.0000 Uiso . .
H332 H 0.2776 0.2527 0.4579 0.0725 1.0000 Uiso . .
H333 H 0.1718 0.1790 0.4563 0.0725 1.0000 Uiso . .
H341 H 0.4158 -0.1804 0.2390 0.0586 1.0000 Uiso . .
H342 H 0.4471 -0.0692 0.2992 0.0586 1.0000 Uiso . .
H343 H 0.3378 -0.1378 0.2986 0.0586 1.0000 Uiso . .
H351 H 0.1442 -0.0812 -0.3359 0.0669 1.0000 Uiso . .
H352 H 0.2412 -0.1231 -0.3475 0.0669 1.0000 Uiso . .
H353 H 0.1235 -0.1919 -0.3684 0.0669 1.0000 Uiso . .
H361 H -0.0202 0.2280 -0.1354 0.0725 1.0000 Uiso . .
H362 H 0.0771 0.2028 -0.1774 0.0725 1.0000 Uiso . .
H363 H -0.0364 0.1240 -0.2110 0.0725 1.0000 Uiso . .
H371 H -0.0679 0.2667 -0.0160 0.0441 1.0000 Uiso . .
H372 H -0.0569 0.2599 0.0803 0.0441 1.0000 Uiso . .
H381 H 0.1068 0.3674 0.0330 0.0489 1.0000 Uiso . .
H382 H 0.1118 0.3640 0.1307 0.0489 1.0000 Uiso . .
H391 H -0.0175 0.4429 0.0562 0.0518 1.0000 Uiso . .
H392 H -0.0244 0.4324 0.1497 0.0518 1.0000 Uiso . .
H401 H 0.1548 0.5433 0.1232 0.0549 1.0000 Uiso . .
H402 H 0.1426 0.5356 0.2173 0.0549 1.0000 Uiso . .
H411 H 0.0296 0.6188 0.1339 0.0643 1.0000 Uiso . .
H412 H 0.0109 0.6072 0.2252 0.0643 1.0000 Uiso . .
H421 H 0.1122 0.7588 0.2609 0.0689 1.0000 Uiso . .
H422 H 0.1985 0.7199 0.2104 0.0689 1.0000 Uiso . .
H423 H 0.1798 0.7083 0.3017 0.0689 1.0000 Uiso . .
H431 H 0.0945 0.2797 0.4045 0.0550 1.0000 Uiso . .
H432 H 0.0356 0.2704 0.3085 0.0550 1.0000 Uiso . .
H441 H 0.2470 0.3799 0.4019 0.0538 1.0000 Uiso . .
H442 H 0.1975 0.3640 0.3005 0.0538 1.0000 Uiso . .
H451 H 0.1244 0.4568 0.4557 0.0580 1.0000 Uiso . .
H452 H 0.0838 0.4462 0.3545 0.0580 1.0000 Uiso . .
H461 H 0.2879 0.5501 0.4650 0.0613 1.0000 Uiso . .
H462 H 0.2514 0.5365 0.3621 0.0613 1.0000 Uiso . .
H471 H 0.1693 0.6344 0.5099 0.0755 1.0000 Uiso . .
H472 H 0.1355 0.6224 0.4071 0.0755 1.0000 Uiso . .
H481 H 0.2560 0.7710 0.4974 0.0867 1.0000 Uiso . .
H482 H 0.3404 0.7239 0.5218 0.0867 1.0000 Uiso . .
H483 H 0.3066 0.7118 0.4191 0.0867 1.0000 Uiso . .
H491 H 0.2778 -0.2478 -0.3080 0.0481 1.0000 Uiso . .
H492 H 0.3249 -0.2485 -0.2133 0.0481 1.0000 Uiso . .
H501 H 0.1185 -0.3500 -0.3237 0.0494 1.0000 Uiso . .
H502 H 0.1514 -0.3408 -0.2219 0.0494 1.0000 Uiso . .
H511 H 0.2436 -0.4263 -0.3669 0.0590 1.0000 Uiso . .
H512 H 0.2738 -0.4188 -0.2654 0.0590 1.0000 Uiso . .
H521 H 0.0762 -0.5238 -0.3892 0.0776 1.0000 Uiso . .
H522 H 0.1025 -0.5137 -0.2865 0.0776 1.0000 Uiso . .
H531 H 0.1980 -0.6039 -0.4259 0.0948 1.0000 Uiso . .
H532 H 0.2239 -0.5940 -0.3232 0.0948 1.0000 Uiso . .
H541 H 0.1097 -0.7434 -0.4198 0.1415 1.0000 Uiso . .
H542 H 0.0258 -0.6980 -0.4485 0.1415 1.0000 Uiso . .
H543 H 0.0517 -0.6881 -0.3459 0.1415 1.0000 Uiso . .
H551 H 0.4227 -0.2494 0.1084 0.0466 1.0000 Uiso . .
H552 H 0.4102 -0.2432 0.0119 0.0466 1.0000 Uiso . .
H561 H 0.2522 -0.3522 0.0637 0.0507 1.0000 Uiso . .
H562 H 0.2351 -0.3432 -0.0314 0.0507 1.0000 Uiso . .
H571 H 0.3736 -0.4288 0.0217 0.0556 1.0000 Uiso . .
H572 H 0.3674 -0.4133 -0.0702 0.0556 1.0000 Uiso . .
H581 H 0.2005 -0.5275 -0.0318 0.0669 1.0000 Uiso . .
H582 H 0.1919 -0.5105 -0.1229 0.0669 1.0000 Uiso . .
H591 H 0.2115 -0.6554 -0.1585 0.0702 1.0000 Uiso . .
H592 H 0.3173 -0.5884 -0.1652 0.0702 1.0000 Uiso . .
H601 H 0.3579 -0.6788 -0.0957 0.1123 1.0000 Uiso . .
H602 H 0.2959 -0.6368 -0.0186 0.1123 1.0000 Uiso . .
H603 H 0.4018 -0.5698 -0.0254 0.1123 1.0000 Uiso . .
H661 H 0.3955 0.0599 -0.1629 0.0511 1.0000 Uiso . .
H671 H 0.5342 0.0639 0.2330 0.0447 1.0000 Uiso . .
H681 H 0.3286 0.2540 0.1934 0.0567 1.0000 Uiso . .
H682 H 0.2880 0.2474 0.0939 0.0567 1.0000 Uiso . .
H691 H 0.4940 0.3533 0.2056 0.0650 1.0000 Uiso . .
H692 H 0.4547 0.3457 0.1055 0.0650 1.0000 Uiso . .
H701 H 0.3737 0.4304 0.2594 0.0686 1.0000 Uiso . .
H702 H 0.3293 0.4196 0.1588 0.0686 1.0000 Uiso . .
H711 H 0.5370 0.5256 0.2627 0.0638 1.0000 Uiso . .
H712 H 0.4899 0.5166 0.1635 0.0638 1.0000 Uiso . .
H721 H 0.4176 0.6042 0.3210 0.0733 1.0000 Uiso . .
H722 H 0.3780 0.5995 0.2221 0.0733 1.0000 Uiso . .
H731 H 0.4972 0.7466 0.3171 0.0762 1.0000 Uiso . .
H732 H 0.5850 0.6987 0.3322 0.0762 1.0000 Uiso . .
H733 H 0.5453 0.6940 0.2333 0.0762 1.0000 Uiso . .
H741 H 0.4992 0.2982 0.4015 0.1996 0.5000 Uiso . .
H742 H 0.4008 0.3334 0.3820 0.1996 0.5000 Uiso . .

loop_
_atom_site_aniso_label
_atom_site_aniso_U_11
_atom_site_aniso_U_22
_atom_site_aniso_U_33
_atom_site_aniso_U_23
_atom_site_aniso_U_13
_atom_site_aniso_U_12
Zn1 0.0269(2) 0.0280(2) 0.0401(3) 0.01374(19) 0.01221(19) 0.01066(17)
N1 0.0298(16) 0.0301(16) 0.041(2) 0.0140(15) 0.0110(15) 0.0099(14)
N2 0.0262(15) 0.0290(16) 0.041(2) 0.0117(15) 0.0106(15) 0.0078(13)
N3 0.0272(15) 0.0295(17) 0.041(2) 0.0131(15) 0.0132(15) 0.0102(14)
N4 0.0354(17) 0.0269(16) 0.042(2) 0.0169(15) 0.0162(15) 0.0120(14)
N5 0.0293(17) 0.0319(17) 0.070(3) 0.0221(18) 0.0163(17) 0.0116(15)
C1 0.0259(18) 0.034(2) 0.039(2) 0.0154(18) 0.0063(17) 0.0079(16)
C2 0.028(2) 0.037(2) 0.046(3) 0.0156(19) 0.0027(18) 0.0123(17)
C3 0.0233(18) 0.0306(19) 0.047(3) 0.0152(18) 0.0052(17) 0.0082(16)
C4 0.0228(18) 0.0282(19) 0.044(3) 0.0127(18) 0.0141(17) 0.0067(16)
C5 0.030(2) 0.0283(19) 0.052(3) 0.0154(19) 0.0148(19) 0.0122(17)
C6 0.034(2) 0.0245(18) 0.050(3) 0.0167(18) 0.0208(19) 0.0107(17)
C7 0.039(2) 0.0297(19) 0.055(3) 0.0211(19) 0.024(2) 0.0157(17)
C8 0.045(2) 0.033(2) 0.041(2) 0.0164(18) 0.0189(19) 0.0146(18)
C9 0.035(2) 0.032(2) 0.046(3) 0.0183(18) 0.0180(19) 0.0118(17)
C10 0.0305(19) 0.033(2) 0.045(3) 0.0176(18) 0.0137(18) 0.0105(16)
C11 0.0277(18) 0.0283(19) 0.042(2) 0.0117(17) 0.0110(17) 0.0084(16)
C12 0.0239(18) 0.033(2) 0.049(3) 0.0175(19) 0.0088(17) 0.0088(16)
C13 0.0272(18) 0.0265(19) 0.050(3) 0.0146(18) 0.0116(18) 0.0083(16)
C14 0.030(2) 0.0247(19) 0.046(3) 0.0128(18) 0.0104(18) 0.0072(17)
C15 0.0260(18) 0.0251(18) 0.042(2) 0.0085(18) 0.0130(17) 0.0065(16)
C16 0.0257(18) 0.0255(18) 0.042(2) 0.0109(17) 0.0121(17) 0.0074(16)
C17 0.0264(19) 0.031(2) 0.045(2) 0.0109(18) 0.0105(17) 0.0049(16)
C18 0.037(2) 0.035(2) 0.046(3) 0.0128(19) 0.0145(19) 0.0048(18)
C19 0.0280(19) 0.039(2) 0.038(2) 0.0187(19) 0.0093(17) 0.0084(17)
C20 0.0283(19) 0.035(2) 0.045(3) 0.0161(19) 0.0056(18) 0.0036(17)
C21 0.036(2) 0.036(2) 0.042(2) 0.0160(18) 0.0090(18) 0.0143(18)
C22 0.038(2) 0.039(2) 0.052(3) 0.023(2) 0.002(2) 0.0069(18)
C23 0.050(3) 0.043(2) 0.063(3) 0.030(2) 0.011(2) 0.005(2)
C24 0.063(3) 0.057(3) 0.052(3) 0.029(2) 0.014(2) 0.019(2)
C25 0.054(3) 0.060(3) 0.039(3) 0.018(2) 0.008(2) 0.014(2)
C26 0.042(2) 0.050(3) 0.043(3) 0.016(2) 0.010(2) 0.008(2)
C27 0.038(2) 0.036(2) 0.039(2) 0.0145(18) 0.0110(18) 0.0169(18)
C28 0.044(2) 0.039(2) 0.050(3) 0.008(2) 0.009(2) 0.014(2)
C29 0.048(3) 0.068(3) 0.061(3) 0.013(3) 0.008(2) 0.027(3)
C30 0.078(4) 0.068(3) 0.043(3) 0.015(2) 0.000(3) 0.045(3)
C31 0.068(3) 0.056(3) 0.052(3) 0.026(2) 0.017(3) 0.028(3)
C32 0.046(2) 0.042(2) 0.042(3) 0.0194(19) 0.009(2) 0.0183(19)
C33 0.081(3) 0.053(3) 0.048(3) 0.023(2) 0.029(2) 0.042(3)
C34 0.050(2) 0.039(2) 0.057(3) 0.016(2) 0.009(2) 0.024(2)
C35 0.080(3) 0.044(2) 0.043(3) 0.017(2) 0.024(2) 0.026(2)
C36 0.065(3) 0.064(3) 0.051(3) 0.022(2) 0.011(2) 0.040(3)
C37 0.0259(19) 0.037(2) 0.048(3) 0.0186(19) 0.0077(17) 0.0129(17)
C38 0.0287(19) 0.037(2) 0.057(3) 0.022(2) 0.0137(19) 0.0133(17)
C39 0.037(2) 0.038(2) 0.054(3) 0.020(2) 0.014(2) 0.0130(19)
C40 0.042(2) 0.036(2) 0.059(3) 0.020(2) 0.016(2) 0.0134(19)
C41 0.061(3) 0.039(2) 0.062(3) 0.015(2) 0.012(2) 0.017(2)
C42 0.074(3) 0.041(2) 0.057(3) 0.019(2) 0.007(3) 0.012(2)
C43 0.051(2) 0.039(2) 0.047(3) 0.021(2) 0.026(2) 0.025(2)
C44 0.048(2) 0.037(2) 0.049(3) 0.0164(19) 0.019(2) 0.0195(19)
C45 0.058(3) 0.036(2) 0.051(3) 0.018(2) 0.018(2) 0.021(2)
C46 0.060(3) 0.041(2) 0.052(3) 0.014(2) 0.016(2) 0.019(2)
C47 0.081(3) 0.038(2) 0.069(3) 0.024(2) 0.033(3) 0.024(2)
C48 0.103(4) 0.044(3) 0.069(4) 0.019(3) 0.033(3) 0.024(3)
C49 0.040(2) 0.035(2) 0.045(3) 0.0081(19) 0.0177(19) 0.0121(18)
C50 0.044(2) 0.034(2) 0.046(2) 0.0104(18) 0.0128(19) 0.0141(19)
C51 0.059(3) 0.041(2) 0.047(3) 0.017(2) 0.017(2) 0.025(2)
C52 0.092(4) 0.036(2) 0.065(3) 0.020(2) 0.046(3) 0.026(3)
C53 0.122(5) 0.048(3) 0.067(4) 0.024(3) 0.041(4) 0.044(3)
C54 0.182(8) 0.042(3) 0.130(6) 0.035(3) 0.111(6) 0.047(4)
C55 0.034(2) 0.032(2) 0.051(3) 0.0163(19) 0.0111(18) 0.0142(17)
C56 0.038(2) 0.031(2) 0.058(3) 0.015(2) 0.016(2) 0.0102(18)
C57 0.042(2) 0.034(2) 0.063(3) 0.019(2) 0.019(2) 0.0175(19)
C58 0.050(3) 0.032(2) 0.085(4) 0.015(2) 0.024(3) 0.010(2)
C59 0.055(3) 0.035(2) 0.086(4) 0.017(2) 0.028(3) 0.017(2)
C60 0.126(5) 0.057(3) 0.097(5) 0.035(3) 0.038(4) 0.055(4)
C61 0.0237(19) 0.036(2) 0.059(3) 0.020(2) 0.0101(19) 0.0064(17)
C62 0.0238(18) 0.0285(19) 0.057(3) 0.019(2) 0.0104(18) 0.0051(16)
C63 0.0221(17) 0.0297(18) 0.044(2) 0.0163(17) 0.0055(16) 0.0072(15)
C64 0.0247(18) 0.034(2) 0.054(3) 0.021(2) 0.0129(18) 0.0061(17)
C65 0.0265(19) 0.030(2) 0.062(3) 0.016(2) 0.015(2) 0.0068(17)
C66 0.0247(19) 0.044(2) 0.059(3) 0.029(2) 0.0119(19) 0.0116(18)
C67 0.032(2) 0.038(2) 0.042(3) 0.012(2) 0.0061(18) 0.0035(18)
C68 0.036(2) 0.032(2) 0.074(3) 0.017(2) 0.022(2) 0.0151(18)
C69 0.040(2) 0.037(2) 0.085(4) 0.022(2) 0.031(2) 0.017(2)
C70 0.040(2) 0.040(2) 0.091(4) 0.022(2) 0.028(2) 0.015(2)
C71 0.047(2) 0.035(2) 0.078(3) 0.017(2) 0.025(2) 0.011(2)
C72 0.055(3) 0.042(3) 0.086(4) 0.016(3) 0.026(3) 0.017(2)
C73 0.070(3) 0.037(2) 0.083(4) 0.020(2) 0.021(3) 0.018(2)
O1 0.0490(17) 0.0441(17) 0.061(2) 0.0153(16) 0.0270(16) 0.0138(15)
O2 0.0356(15) 0.0412(16) 0.073(2) 0.0257(16) 0.0069(15) 0.0157(14)

loop_
_atom_type_symbol
_atom_type_scat_dispersion_real
_atom_type_scat_dispersion_imag
_atom_type_scat_Cromer_Mann_a1
_atom_type_scat_Cromer_Mann_b1
_atom_type_scat_Cromer_Mann_a2
_atom_type_scat_Cromer_Mann_b2
_atom_type_scat_Cromer_Mann_a3
_atom_type_scat_Cromer_Mann_b3
_atom_type_scat_Cromer_Mann_a4
_atom_type_scat_Cromer_Mann_b4
_atom_type_scat_Cromer_Mann_c
_atom_type_scat_source
C 0.0033 0.0016 2.3100 20.8439 1.0200 10.2075 1.5886 0.5687 0.8650 51.6512 0.2156 'International Tables Vol C 4.2.6.8 and 6.1.1.4'
H 0.0000 0.0000 0.4930 10.5109 0.3229 26.1257 0.1402 3.1424 0.0408 57.7998 0.0030 'International Tables Vol C 4.2.6.8 and 6.1.1.4'
N 0.0061 0.0033 12.2126 0.0057 3.1322 9.8933 2.0125 28.9975 1.1663 0.5826 -11.5290 'International Tables Vol C 4.2.6.8 and 6.1.1.4'
O 0.0106 0.0060 3.0485 13.2771 2.2868 5.7011 1.5463 0.3239 0.8670 32.9089 0.2508 'International Tables Vol C 4.2.6.8 and 6.1.1.4'
Zn 0.2839 1.4301 14.0743 3.2655 7.0318 0.2333 5.1652 10.3163 2.4100 58.7097 1.3041 'International Tables Vol C 4.2.6.8 and 6.1.1.4'
Cl 0.1484 0.1585 11.4604 0.0104 7.1964 1.1662 6.2556 18.5194 1.6455 47.7784 -9.5574 'International Tables Vol C 4.2.6.8 and 6.1.1.4'

loop_
_geom_angle_atom_site_label_1
_geom_angle_site_symmetry_1
_geom_angle_atom_site_label_2
_geom_angle_atom_site_label_3
_geom_angle
_geom_angle_publ_flag
N1 . Zn1 N2 86.89(13) yes
N1 . Zn1 N3 175.25(13) yes
N2 . Zn1 N3 92.42(13) yes
N1 . Zn1 N4 92.94(13) yes
N2 . Zn1 N4 173.96(13) yes
N3 . Zn1 N4 87.25(13) yes
Zn1 . N1 C1 130.4(3) yes
Zn1 . N1 C4 123.2(3) yes
C1 . N1 C4 106.3(3) yes
Zn1 . N2 C16 124.0(3) yes
Zn1 . N2 C19 129.6(3) yes
C16 . N2 C19 106.4(3) yes
Zn1 . N3 C11 129.6(2) yes
Zn1 . N3 C14 123.3(3) yes
C11 . N3 C14 107.1(3) yes
Zn1 . N4 C6 123.8(3) yes
Zn1 . N4 C9 129.6(2) yes
C6 . N4 C9 106.5(3) yes
C61 . N5 C65 125.4(4) yes
C61 . N5 C68 116.5(4) yes
C65 . N5 C68 117.5(4) yes
N1 . C1 C2 109.7(3) yes
N1 . C1 C20 123.8(4) yes
C2 . C1 C20 126.5(4) yes
C1 . C2 C3 107.1(4) yes
C1 . C2 C36 130.9(4) yes
C3 . C2 C36 122.0(4) yes
C2 . C3 C4 107.0(3) yes
C2 . C3 C37 128.6(4) yes
C4 . C3 C37 124.2(4) yes
C3 . C4 N1 109.9(4) yes
C3 . C4 C5 123.8(4) yes
N1 . C4 C5 125.9(4) yes
C4 . C5 C6 127.8(4) yes
C4 . C5 H51 116.1 no
C6 . C5 H51 116.1 no
C5 . C6 N4 125.7(4) yes
C5 . C6 C7 123.5(3) yes
N4 . C6 C7 110.7(4) yes
C6 . C7 C8 107.4(3) yes
C6 . C7 C43 124.1(4) yes
C8 . C7 C43 128.3(4) yes
C7 . C8 C9 105.7(4) yes
C7 . C8 C33 123.8(4) yes
C9 . C8 C33 130.6(4) yes
C8 . C9 N4 109.6(3) yes
C8 . C9 C10 125.8(4) yes
N4 . C9 C10 124.6(4) yes
C9 . C10 C11 124.7(4) yes
C9 . C10 C27 117.5(3) yes
C11 . C10 C27 117.8(3) yes
C10 . C11 N3 124.0(3) yes
C10 . C11 C12 127.0(4) yes
N3 . C11 C12 109.0(3) yes
C11 . C12 C13 106.2(4) yes
C11 . C12 C34 129.5(4) yes
C13 . C12 C34 124.2(4) yes
C12 . C13 C14 107.9(3) yes
C12 . C13 C55 128.5(4) yes
C14 . C13 C55 123.6(4) yes
C13 . C14 N3 109.8(4) yes
C13 . C14 C15 124.5(4) yes
N3 . C14 C15 125.6(4) yes
C14 . C15 C16 129.3(4) yes
C14 . C15 H151 115.4 no
C16 . C15 H151 115.4 no
C15 . C16 N2 124.6(4) yes
C15 . C16 C17 124.7(3) yes
N2 . C16 C17 110.6(4) yes
C16 . C17 C18 107.5(3) yes
C16 . C17 C49 124.2(4) yes
C18 . C17 C49 128.3(4) yes
C17 . C18 C19 105.8(4) yes
C17 . C18 C35 124.8(4) yes
C19 . C18 C35 129.5(4) yes
C18 . C19 N2 109.7(3) yes
C18 . C19 C20 126.6(4) yes
N2 . C19 C20 123.7(4) yes
C19 . C20 C1 125.0(4) yes
C19 . C20 C21 117.5(3) yes
C1 . C20 C21 117.3(3) yes
C20 . C21 C22 118.6(4) yes
C20 . C21 C26 122.8(4) yes
C22 . C21 C26 118.6(4) yes
C21 . C22 C23 121.2(4) yes
C21 . C22 H221 119.4 no
C23 . C22 H221 119.4 no
C22 . C23 C24 119.1(4) yes
C22 . C23 H231 120.4 no
C24 . C23 H231 120.4 no
C23 . C24 C25 120.6(4) yes
C23 . C24 H241 119.7 no
C25 . C24 H241 119.7 no
C24 . C25 C26 120.4(4) yes
C24 . C25 H251 119.8 no
C26 . C25 H251 119.8 no
C21 . C26 C25 120.0(4) yes
C21 . C26 H261 120.0 no
C25 . C26 H261 120.0 no
C10 . C27 C28 121.5(4) yes
C10 . C27 C32 119.7(4) yes
C28 . C27 C32 118.8(4) yes
C27 . C28 C29 120.4(4) yes
C27 . C28 H281 119.8 no
C29 . C28 H281 119.8 no
C28 . C29 C30 120.9(5) yes
C28 . C29 H291 119.6 no
C30 . C29 H291 119.6 no
C29 . C30 C31 119.9(5) yes
C29 . C30 H301 120.0 no
C31 . C30 H301 120.0 no
C30 . C31 C32 119.5(5) yes
C30 . C31 H311 120.3 no
C32 . C31 H311 120.3 no
C31 . C32 C27 120.5(4) yes
C31 . C32 H321 119.7 no
C27 . C32 H321 119.7 no
C8 . C33 H331 109.5 no
C8 . C33 H332 109.5 no
H331 . C33 H332 109.5 no
C8 . C33 H333 109.5 no
H331 . C33 H333 109.5 no
H332 . C33 H333 109.5 no
C12 . C34 H341 109.5 no
C12 . C34 H342 109.5 no
H341 . C34 H342 109.5 no
C12 . C34 H343 109.5 no
H341 . C34 H343 109.5 no
H342 . C34 H343 109.5 no
C18 . C35 H351 109.5 no
C18 . C35 H352 109.5 no
H351 . C35 H352 109.5 no
C18 . C35 H353 109.5 no
H351 . C35 H353 109.5 no
H352 . C35 H353 109.5 no
C2 . C36 H361 109.5 no
C2 . C36 H362 109.5 no
H361 . C36 H362 109.5 no
C2 . C36 H363 109.5 no
H361 . C36 H363 109.5 no
H362 . C36 H363 109.5 no
C3 . C37 C38 112.4(3) yes
C3 . C37 H371 108.7 no
C38 . C37 H371 108.7 no
C3 . C37 H372 108.7 no
C38 . C37 H372 108.7 no
H371 . C37 H372 109.5 no
C37 . C38 C39 113.4(3) yes
C37 . C38 H381 108.5 no
C39 . C38 H381 108.5 no
C37 . C38 H382 108.5 no
C39 . C38 H382 108.5 no
H381 . C38 H382 109.5 no
C38 . C39 C40 114.4(3) yes
C38 . C39 H391 108.2 no
C40 . C39 H391 108.2 no
C38 . C39 H392 108.2 no
C40 . C39 H392 108.2 no
H391 . C39 H392 109.5 no
C39 . C40 C41 114.8(4) yes
C39 . C40 H401 108.1 no
C41 . C40 H401 108.1 no
C39 . C40 H402 108.1 no
C41 . C40 H402 108.1 no
H401 . C40 H402 109.5 no
C40 . C41 C42 114.2(4) yes
C40 . C41 H411 108.3 no
C42 . C41 H411 108.3 no
C40 . C41 H412 108.3 no
C42 . C41 H412 108.3 no
H411 . C41 H412 109.5 no
C41 . C42 H421 109.5 no
C41 . C42 H422 109.5 no
H421 . C42 H422 109.5 no
C41 . C42 H423 109.5 no
H421 . C42 H423 109.5 no
H422 . C42 H423 109.5 no
C7 . C43 C44 111.8(3) yes
C7 . C43 H431 108.9 no
C44 . C43 H431 108.9 no
C7 . C43 H432 108.9 no
C44 . C43 H432 108.9 no
H431 . C43 H432 109.5 no
C43 . C44 C45 114.7(3) yes
C43 . C44 H441 108.2 no
C45 . C44 H441 108.2 no
C43 . C44 H442 108.2 no
C45 . C44 H442 108.2 no
H441 . C44 H442 109.5 no
C44 . C45 C46 112.3(4) yes
C44 . C45 H451 108.8 no
C46 . C45 H451 108.8 no
C44 . C45 H452 108.8 no
C46 . C45 H452 108.8 no
H451 . C45 H452 109.5 no
C45 . C46 C47 114.7(4) yes
C45 . C46 H461 108.1 no
C47 . C46 H461 108.1 no
C45 . C46 H462 108.1 no
C47 . C46 H462 108.1 no
H461 . C46 H462 109.5 no
C46 . C47 C48 112.2(4) yes
C46 . C47 H471 108.8 no
C48 . C47 H471 108.8 no
C46 . C47 H472 108.8 no
C48 . C47 H472 108.8 no
H471 . C47 H472 109.5 no
C47 . C48 H481 109.5 no
C47 . C48 H482 109.5 no
H481 . C48 H482 109.5 no
C47 . C48 H483 109.5 no
H481 . C48 H483 109.5 no
H482 . C48 H483 109.5 no
C17 . C49 C50 112.5(3) yes
C17 . C49 H491 108.7 no
C50 . C49 H491 108.7 no
C17 . C49 H492 108.7 no
C50 . C49 H492 108.7 no
H491 . C49 H492 109.5 no
C49 . C50 C51 112.8(3) yes
C49 . C50 H501 108.6 no
C51 . C50 H501 108.6 no
C49 . C50 H502 108.6 no
C51 . C50 H502 108.6 no
H501 . C50 H502 109.5 no
C50 . C51 C52 112.6(4) yes
C50 . C51 H511 108.7 no
C52 . C51 H511 108.7 no
C50 . C51 H512 108.7 no
C52 . C51 H512 108.7 no
H511 . C51 H512 109.5 no
C51 . C52 C53 114.5(5) yes
C51 . C52 H521 108.2 no
C53 . C52 H521 108.2 no
C51 . C52 H522 108.2 no
C53 . C52 H522 108.2 no
H521 . C52 H522 109.5 no
C52 . C53 C54 112.7(5) yes
C52 . C53 H531 108.7 no
C54 . C53 H531 108.7 no
C52 . C53 H532 108.7 no
C54 . C53 H532 108.7 no
H531 . C53 H532 109.5 no
C53 . C54 H541 109.5 no
C53 . C54 H542 109.5 no
H541 . C54 H542 109.5 no
C53 . C54 H543 109.5 no
H541 . C54 H543 109.5 no
H542 . C54 H543 109.5 no
C13 . C55 C56 112.7(3) yes
C13 . C55 H551 108.7 no
C56 . C55 H551 108.7 no
C13 . C55 H552 108.7 no
C56 . C55 H552 108.7 no
H551 . C55 H552 109.5 no
C55 . C56 C57 113.1(3) yes
C55 . C56 H561 108.6 no
C57 . C56 H561 108.6 no
C55 . C56 H562 108.6 no
C57 . C56 H562 108.6 no
H561 . C56 H562 109.5 no
C56 . C57 C58 112.6(3) yes
C56 . C57 H571 108.7 no
C58 . C57 H571 108.7 no
C56 . C57 H572 108.7 no
C58 . C57 H572 108.7 no
H571 . C57 H572 109.5 no
C57 . C58 C59 115.2(4) yes
C57 . C58 H581 108.0 no
C59 . C58 H581 108.0 no
C57 . C58 H582 108.0 no
C59 . C58 H582 108.0 no
H581 . C58 H582 109.5 no
C58 . C59 C60 113.9(5) yes
C58 . C59 H591 108.4 no
C60 . C59 H591 108.4 no
C58 . C59 H592 108.4 no
C60 . C59 H592 108.4 no
H591 . C59 H592 109.5 no
C59 . C60 H601 109.5 no
C59 . C60 H602 109.5 no
H601 . C60 H602 109.5 no
C59 . C60 H603 109.5 no
H601 . C60 H603 109.5 no
H602 . C60 H603 109.5 no
N5 . C61 C62 117.3(4) yes
N5 . C61 O2 120.6(4) yes
C62 . C61 O2 122.1(4) yes
C61 . C62 C63 118.8(4) yes
C61 . C62 C66 120.4(4) yes
C63 . C62 C66 120.8(4) yes
C63 2_655 C63 C62 118.4(5) yes
C63 2_655 C63 C64 119.1(5) yes
C62 . C63 C64 122.5(4) yes
C63 . C64 C65 119.6(4) yes
C63 . C64 C67 122.2(4) yes
C65 . C64 C67 118.1(4) yes
C64 . C65 N5 116.1(4) yes
C64 . C65 O1 122.4(4) yes
N5 . C65 O1 121.5(4) yes
C67 2_655 C66 C62 122.1(4) yes
C67 2_655 C66 H661 119.0 no
C62 . C66 H661 119.0 no
C66 2_655 C67 C64 117.4(4) yes
C66 2_655 C67 H671 121.3 no
C64 . C67 H671 121.3 no
N5 . C68 C69 110.6(3) yes
N5 . C68 H681 109.2 no
C69 . C68 H681 109.2 no
N5 . C68 H682 109.2 no
C69 . C68 H682 109.2 no
H681 . C68 H682 109.5 no
C68 . C69 C70 111.8(3) yes
C68 . C69 H691 108.9 no
C70 . C69 H691 108.9 no
C68 . C69 H692 108.9 no
C70 . C69 H692 108.9 no
H691 . C69 H692 109.5 no
C69 . C70 C71 111.8(3) yes
C69 . C70 H701 108.9 no
C71 . C70 H701 108.9 no
C69 . C70 H702 108.9 no
C71 . C70 H702 108.9 no
H701 . C70 H702 109.5 no
C70 . C71 C72 114.4(4) yes
C70 . C71 H711 108.2 no
C72 . C71 H711 108.2 no
C70 . C71 H712 108.2 no
C72 . C71 H712 108.2 no
H711 . C71 H712 109.5 no
C71 . C72 C73 112.8(4) yes
C71 . C72 H721 108.6 no
C73 . C72 H721 108.6 no
C71 . C72 H722 108.6 no
C73 . C72 H722 108.6 no
H721 . C72 H722 109.5 no
C72 . C73 H731 109.5 no
C72 . C73 H732 109.5 no
H731 . C73 H732 109.5 no
C72 . C73 H733 109.5 no
H731 . C73 H733 109.5 no
H732 . C73 H733 109.5 no
Cl1 . C74 Cl2 122.0(2) yes
Cl1 . C74 H741 106.3 no
Cl2 . C74 H741 106.3 no
Cl1 . C74 H742 106.3 no
Cl2 . C74 H742 106.3 no
H741 . C74 H742 109.2 no

loop_
_geom_bond_atom_site_label_1
_geom_bond_atom_site_label_2
_geom_bond_site_symmetry_2
_geom_bond_distance
_geom_bond_publ_flag
Zn1 N1 . 2.037(3) yes
Zn1 N2 . 2.050(3) yes
Zn1 N3 . 2.050(3) yes
Zn1 N4 . 2.041(3) yes
N1 C1 . 1.370(5) yes
N1 C4 . 1.380(5) yes
N2 C16 . 1.371(5) yes
N2 C19 . 1.374(5) yes
N3 C11 . 1.381(5) yes
N3 C14 . 1.370(5) yes
N4 C6 . 1.365(5) yes
N4 C9 . 1.367(5) yes
N5 C61 . 1.392(6) yes
N5 C65 . 1.401(6) yes
N5 C68 . 1.478(5) yes
C1 C2 . 1.456(5) yes
C1 C20 . 1.401(6) yes
C2 C3 . 1.350(6) yes
C2 C36 . 1.510(7) yes
C3 C4 . 1.445(6) yes
C3 C37 . 1.504(5) yes
C4 C5 . 1.384(6) yes
C5 C6 . 1.393(6) yes
C5 H51 . 1.000 no
C6 C7 . 1.434(6) yes
C7 C8 . 1.360(6) yes
C7 C43 . 1.511(5) yes
C8 C9 . 1.476(5) yes
C8 C33 . 1.482(7) yes
C9 C10 . 1.416(5) yes
C10 C11 . 1.409(6) yes
C10 C27 . 1.485(6) yes
C11 C12 . 1.474(5) yes
C12 C13 . 1.358(6) yes
C12 C34 . 1.491(6) yes
C13 C14 . 1.445(6) yes
C13 C55 . 1.516(5) yes
C14 C15 . 1.376(6) yes
C15 C16 . 1.384(6) yes
C15 H151 . 1.000 no
C16 C17 . 1.430(6) yes
C17 C18 . 1.367(6) yes
C17 C49 . 1.510(6) yes
C18 C19 . 1.469(6) yes
C18 C35 . 1.498(7) yes
C19 C20 . 1.419(6) yes
C20 C21 . 1.492(6) yes
C21 C22 . 1.380(6) yes
C21 C26 . 1.393(6) yes
C22 C23 . 1.399(6) yes
C22 H221 . 1.000 no
C23 C24 . 1.368(7) yes
C23 H231 . 1.000 no
C24 C25 . 1.372(7) yes
C24 H241 . 1.000 no
C25 C26 . 1.387(7) yes
C25 H251 . 1.000 no
C26 H261 . 1.000 no
C27 C28 . 1.395(6) yes
C27 C32 . 1.392(6) yes
C28 C29 . 1.368(7) yes
C28 H281 . 1.000 no
C29 C30 . 1.385(8) yes
C29 H291 . 1.000 no
C30 C31 . 1.379(7) yes
C30 H301 . 1.000 no
C31 C32 . 1.399(7) yes
C31 H311 . 1.000 no
C32 H321 . 1.000 no
C33 H331 . 1.000 no
C33 H332 . 1.000 no
C33 H333 . 1.000 no
C34 H341 . 1.000 no
C34 H342 . 1.000 no
C34 H343 . 1.000 no
C35 H351 . 1.000 no
C35 H352 . 1.000 no
C35 H353 . 1.000 no
C36 H361 . 1.000 no
C36 H362 . 1.000 no
C36 H363 . 1.000 no
C37 C38 . 1.520(6) yes
C37 H371 . 1.000 no
C37 H372 . 1.000 no
C38 C39 . 1.516(6) yes
C38 H381 . 1.000 no
C38 H382 . 1.000 no
C39 C40 . 1.512(6) yes
C39 H391 . 1.000 no
C39 H392 . 1.000 no
C40 C41 . 1.514(6) yes
C40 H401 . 1.000 no
C40 H402 . 1.000 no
C41 C42 . 1.505(7) yes
C41 H411 . 1.000 no
C41 H412 . 1.000 no
C42 H421 . 1.000 no
C42 H422 . 1.000 no
C42 H423 . 1.000 no
C43 C44 . 1.533(6) yes
C43 H431 . 1.000 no
C43 H432 . 1.000 no
C44 C45 . 1.521(6) yes
C44 H441 . 1.000 no
C44 H442 . 1.000 no
C45 C46 . 1.504(6) yes
C45 H451 . 1.000 no
C45 H452 . 1.000 no
C46 C47 . 1.537(6) yes
C46 H461 . 1.000 no
C46 H462 . 1.000 no
C47 C48 . 1.522(8) yes
C47 H471 . 1.000 no
C47 H472 . 1.000 no
C48 H481 . 1.000 no
C48 H482 . 1.000 no
C48 H483 . 1.000 no
C49 C50 . 1.530(6) yes
C49 H491 . 1.000 no
C49 H492 . 1.000 no
C50 C51 . 1.523(6) yes
C50 H501 . 1.000 no
C50 H502 . 1.000 no
C51 C52 . 1.519(7) yes
C51 H511 . 1.000 no
C51 H512 . 1.000 no
C52 C53 . 1.516(7) yes
C52 H521 . 1.000 no
C52 H522 . 1.000 no
C53 C54 . 1.521(9) yes
C53 H531 . 1.000 no
C53 H532 . 1.000 no
C54 H541 . 1.000 no
C54 H542 . 1.000 no
C54 H543 . 1.000 no
C55 C56 . 1.531(6) yes
C55 H551 . 1.000 no
C55 H552 . 1.000 no
C56 C57 . 1.515(6) yes
C56 H561 . 1.000 no
C56 H562 . 1.000 no
C57 C58 . 1.529(6) yes
C57 H571 . 1.000 no
C57 H572 . 1.000 no
C58 C59 . 1.537(6) yes
C58 H581 . 1.000 no
C58 H582 . 1.000 no
C59 C60 . 1.487(9) yes
C59 H591 . 1.000 no
C59 H592 . 1.000 no
C60 H601 . 1.000 no
C60 H602 . 1.000 no
C60 H603 . 1.000 no
C61 C62 . 1.482(6) yes
C61 O2 . 1.215(5) yes
C62 C63 . 1.413(6) yes
C62 C66 . 1.362(6) yes
C63 C63 2_655 1.430(8) yes
C63 C64 . 1.392(6) yes
C64 C65 . 1.495(6) yes
C64 C67 . 1.401(6) yes
C65 O1 . 1.212(6) yes
C66 C67 2_655 1.410(6) yes
C66 H661 . 1.000 no
C67 H671 . 1.000 no
C68 C69 . 1.529(6) yes
C68 H681 . 1.000 no
C68 H682 . 1.000 no
C69 C70 . 1.528(6) yes
C69 H691 . 1.000 no
C69 H692 . 1.000 no
C70 C71 . 1.516(6) yes
C70 H701 . 1.000 no
C70 H702 . 1.000 no
C71 C72 . 1.522(7) yes
C71 H711 . 1.000 no
C71 H712 . 1.000 no
C72 C73 . 1.517(7) yes
C72 H721 . 1.000 no
C72 H722 . 1.000 no
C73 H731 . 1.000 no
C73 H732 . 1.000 no
C73 H733 . 1.000 no
C74 Cl1 . 1.573(13) yes
C74 Cl2 . 1.554(13) yes
C74 H741 . 1.002 no
C74 H742 . 1.002 no
